data_7131842
loop_
_publ_author_name
'Balayan, Kajal'
'Sharma, Himanshu'
'Vanka, Kumar'
'Ravindranathan, Sapna'
'Gonnade, Rajesh G.'
'Sen, Sakya S.'

_publ_section_title
;
 On the competition between six-membered and five-membered NHC towards
 alane centered ring expansion.
;
_journal_issue 55
_journal_name_full 'Chemical communications (Cambridge, England)'
_journal_page_first 8540
_journal_page_last 8543
_journal_paper_doi 10.1039/d3cc02063k
_journal_volume 59
_journal_year 2023
_chemical_formula_moiety 'C117 H165 Al2 N8'
_chemical_formula_sum 'C117 H165 Al2 N8'
_chemical_formula_weight 1737.53
_space_group_crystal_system triclinic
_space_group_IT_number 2
_space_group_name_Hall '-P 1'
_space_group_name_H-M_alt 'P -1'
_atom_sites_solution_hydrogens mixed
_audit_creation_method SHELXL-2014/7
_audit_update_record
;
2023-03-16 deposited with the CCDC.	2023-06-13 downloaded from the CCDC.
;
_cell_angle_alpha 99.341(7)
_cell_angle_beta 93.667(7)
_cell_angle_gamma 113.676(7)
_cell_formula_units_Z 1
_cell_length_a 11.973(3)
_cell_length_b 12.393(3)
_cell_length_c 20.373(4)
_cell_measurement_reflns_used 9943
_cell_measurement_temperature 100(2)
_cell_measurement_theta_max 28.20
_cell_measurement_theta_min 2.26
_cell_volume 2703.8(11)
_computing_cell_refinement 'Bruker SAINT'
_computing_data_collection 'Bruker APEX2'
_computing_data_reduction 'Bruker SAINT'
_computing_molecular_graphics 'Bruker SHELXTL'
_computing_publication_material 'Bruker SHELXTL'
_computing_structure_refinement 'SHELXL-2014/7 (Sheldrick, 2014)'
_computing_structure_solution 'SHELXS-97 (Sheldrick 2008)'
_diffrn_ambient_temperature 100(2)
_diffrn_measured_fraction_theta_full 0.999
_diffrn_measured_fraction_theta_max 0.999
_diffrn_measurement_device_type 'Bruker APEX-II CCD'
_diffrn_measurement_method '\f and \w scans'
_diffrn_radiation_type MoK\a
_diffrn_radiation_wavelength 0.71073
_diffrn_reflns_av_R_equivalents 0.0771
_diffrn_reflns_av_unetI/netI 0.0375
_diffrn_reflns_Laue_measured_fraction_full 0.999
_diffrn_reflns_Laue_measured_fraction_max 0.999
_diffrn_reflns_limit_h_max 15
_diffrn_reflns_limit_h_min -15
_diffrn_reflns_limit_k_max 16
_diffrn_reflns_limit_k_min -16
_diffrn_reflns_limit_l_max 26
_diffrn_reflns_limit_l_min -26
_diffrn_reflns_number 144125
_diffrn_reflns_point_group_measured_fraction_full 0.999
_diffrn_reflns_point_group_measured_fraction_max 0.999
_diffrn_reflns_theta_full 25.242
_diffrn_reflns_theta_max 27.999
_diffrn_reflns_theta_min 2.198
_exptl_absorpt_coefficient_mu 0.076
_exptl_absorpt_correction_type multi-scan
_exptl_crystal_colour colourless
_exptl_crystal_density_diffrn 1.067
_exptl_crystal_description Plate
_exptl_crystal_F_000 949
_exptl_crystal_size_max 0.32
_exptl_crystal_size_mid 0.24
_exptl_crystal_size_min 0.15
_exptl_transmission_factor_max 0.7432
_exptl_transmission_factor_min 0.7162
_refine_diff_density_max 1.274
_refine_diff_density_min -0.711
_refine_diff_density_rms 0.053
_refine_ls_extinction_method none
_refine_ls_goodness_of_fit_ref 1.043
_refine_ls_hydrogen_treatment mixed
_refine_ls_matrix_type full
_refine_ls_number_parameters 597
_refine_ls_number_reflns 13033
_refine_ls_number_restraints 21
_refine_ls_restrained_S_all 1.254
_refine_ls_R_factor_all 0.0719
_refine_ls_R_factor_gt 0.0543
_refine_ls_shift/su_max 0.002
_refine_ls_shift/su_mean 0.000
_refine_ls_structure_factor_coef Fsqd
_refine_ls_weighting_details 'w=1/[\s^2^(Fo^2^)+(0.0486P)^2^+2.1759P] where P=(Fo^2^+2Fc^2^)/3'
_refine_ls_weighting_scheme calc
_refine_ls_wR_factor_gt 0.1276
_refine_ls_wR_factor_ref 0.1393
_reflns_Friedel_coverage 0.000
_reflns_number_gt 10323
_reflns_number_total 13033
_reflns_threshold_expression 'I > 2\s(I)'
_cod_data_source_file d3cc02063k2.cif
_cod_data_source_block mo_AlH2Idipp_0m_a
_cod_original_cell_volume 2703.7(10)
_cod_database_code 7131842
_shelx_shelxl_version_number 2014/7
_shelx_space_group_comment
;
The symmetry employed for this shelxl refinement is uniquely defined
by the following loop, which should always be used as a source of
symmetry information in preference to the above space-group names.
They are only intended as comments.
;

loop_
_space_group_symop_operation_xyz
'x, y, z'
'-x, -y, -z'

loop_
_atom_site_label
_atom_site_type_symbol
_atom_site_fract_x
_atom_site_fract_y
_atom_site_fract_z
_atom_site_U_iso_or_equiv
_atom_site_adp_type
_atom_site_occupancy
_atom_site_site_symmetry_order
_atom_site_calc_flag
_atom_site_refinement_flags_posn
_atom_site_refinement_flags_adp
_atom_site_refinement_flags_occupancy
_atom_site_disorder_assembly
_atom_site_disorder_group
Al1 Al 0.74159(4) 0.72090(4) 0.76405(2) 0.01558(10) Uani 1 1 d . . . . .
H1 H 0.8168(18) 0.8277(18) 0.8172(10) 0.028(5) Uiso 1 1 d . . . . .
N1 N 0.97181(12) 0.67356(11) 0.79458(6) 0.0180(3) Uani 1 1 d . . . . .
N2 N 0.82182(12) 0.50264(11) 0.75424(6) 0.0166(3) Uani 1 1 d . . . . .
N3 N 0.71155(11) 0.75322(11) 0.68122(6) 0.0161(2) Uani 1 1 d . . . . .
N4 N 0.46680(11) 0.63036(11) 0.76897(6) 0.0159(2) Uani 1 1 d . . . . .
C1 C 0.84919(13) 0.62257(13) 0.76973(7) 0.0157(3) Uani 1 1 d . . . . .
C2 C 1.01881(15) 0.58828(14) 0.79459(8) 0.0212(3) Uani 1 1 d . . . . .
H2 H 1.1013 0.6026 0.8096 0.025 Uiso 1 1 calc R U . . .
C3 C 0.92440(15) 0.48097(14) 0.76911(8) 0.0206(3) Uani 1 1 d . . . . .
H3 H 0.9275 0.4046 0.7625 0.025 Uiso 1 1 calc R U . . .
C4 C 1.04462(14) 0.79838(14) 0.82758(8) 0.0216(3) Uani 1 1 d . . . . .
C5 C 1.10730(15) 0.88037(15) 0.78910(9) 0.0246(3) Uani 1 1 d . . . . .
C6 C 1.17847(17) 0.99875(16) 0.82370(11) 0.0339(4) Uani 1 1 d . . . . .
H6 H 1.2227 1.0580 0.7995 0.041 Uiso 1 1 calc R U . . .
C7 C 1.18541(19) 1.03083(17) 0.89264(11) 0.0395(5) Uani 1 1 d . . . . .
H7 H 1.2345 1.1117 0.9151 0.047 Uiso 1 1 calc R U . . .
C8 C 1.12258(18) 0.94764(17) 0.92896(10) 0.0358(4) Uani 1 1 d . . . . .
H8 H 1.1285 0.9716 0.9762 0.043 Uiso 1 1 calc R U . . .
C9 C 1.04976(16) 0.82783(16) 0.89741(9) 0.0270(4) Uani 1 1 d . . . . .
C10 C 1.10037(15) 0.84311(15) 0.71363(9) 0.0253(3) Uani 1 1 d . . . . .
H10 H 1.0164 0.7779 0.6960 0.030 Uiso 1 1 calc R U . . .
C11 C 1.19504(19) 0.79153(19) 0.69725(11) 0.0370(4) Uani 1 1 d . . . . .
H11A H 1.1855 0.7634 0.6485 0.056 Uiso 1 1 calc R U . . .
H11B H 1.1815 0.7240 0.7197 0.056 Uiso 1 1 calc R U . . .
H11C H 1.2785 0.8544 0.7131 0.056 Uiso 1 1 calc R U . . .
C12 C 1.11874(17) 0.94612(17) 0.67739(10) 0.0325(4) Uani 1 1 d . . . . .
H12A H 1.1053 0.9157 0.6287 0.049 Uiso 1 1 calc R U . . .
H12B H 1.2029 1.0086 0.6911 0.049 Uiso 1 1 calc R U . . .
H12C H 1.0599 0.9802 0.6891 0.049 Uiso 1 1 calc R U . . .
C13 C 0.97953(17) 0.73720(17) 0.93820(9) 0.0300(4) Uani 1 1 d . . . . .
H13 H 0.9377 0.6571 0.9067 0.036 Uiso 1 1 calc R U . . .
C14 C 0.8799(2) 0.7664(3) 0.96866(15) 0.0588(7) Uani 1 1 d . . . . .
H14A H 0.8245 0.7715 0.9329 0.088 Uiso 1 1 calc R U . . .
H14B H 0.9181 0.8436 1.0008 0.088 Uiso 1 1 calc R U . . .
H14C H 0.8328 0.7028 0.9919 0.088 Uiso 1 1 calc R U . . .
C15 C 1.0647(2) 0.7250(3) 0.99256(13) 0.0554(7) Uani 1 1 d . . . . .
H15A H 1.1262 0.7028 0.9719 0.083 Uiso 1 1 calc R U . . .
H15B H 1.0162 0.6625 1.0160 0.083 Uiso 1 1 calc R U . . .
H15C H 1.1064 0.8019 1.0247 0.083 Uiso 1 1 calc R U . . .
C16 C 0.70139(14) 0.40297(13) 0.73207(8) 0.0178(3) Uani 1 1 d . . . . .
C17 C 0.63278(15) 0.35488(14) 0.78191(8) 0.0215(3) Uani 1 1 d . . . . .
C18 C 0.52403(16) 0.25170(15) 0.76001(9) 0.0271(4) Uani 1 1 d . . . . .
H18 H 0.4752 0.2159 0.7921 0.032 Uiso 1 1 calc R U . . .
C19 C 0.48550(16) 0.20015(15) 0.69243(10) 0.0302(4) Uani 1 1 d . . . . .
H19 H 0.4114 0.1290 0.6789 0.036 Uiso 1 1 calc R U . . .
C20 C 0.55355(16) 0.25094(15) 0.64461(9) 0.0263(4) Uani 1 1 d . . . . .
H20 H 0.5249 0.2154 0.5983 0.032 Uiso 1 1 calc R U . . .
C21 C 0.66434(14) 0.35432(13) 0.66340(8) 0.0201(3) Uani 1 1 d . . . . .
C22 C 0.67452(17) 0.41025(16) 0.85648(8) 0.0260(3) Uani 1 1 d . . . . .
H22 H 0.7290 0.4976 0.8607 0.031 Uiso 1 1 calc R U . . .
C23 C 0.56726(19) 0.40176(18) 0.89579(10) 0.0341(4) Uani 1 1 d . . . . .
H23A H 0.5146 0.4319 0.8730 0.051 Uiso 1 1 calc R U . . .
H23B H 0.5998 0.4503 0.9414 0.051 Uiso 1 1 calc R U . . .
H23C H 0.5188 0.3176 0.8981 0.051 Uiso 1 1 calc R U . . .
C24 C 0.7507(2) 0.3530(2) 0.88862(10) 0.0371(4) Uani 1 1 d . . . . .
H24A H 0.6984 0.2681 0.8873 0.056 Uiso 1 1 calc R U . . .
H24B H 0.7828 0.3953 0.9354 0.056 Uiso 1 1 calc R U . . .
H24C H 0.8196 0.3591 0.8637 0.056 Uiso 1 1 calc R U . . .
C25 C 0.74108(15) 0.40582(15) 0.61023(8) 0.0235(3) Uani 1 1 d . . . . .
H25 H 0.7930 0.4934 0.6285 0.028 Uiso 1 1 calc R U . . .
C26 C 0.66093(18) 0.39346(16) 0.54514(9) 0.0302(4) Uani 1 1 d . . . . .
H26A H 0.7138 0.4337 0.5137 0.045 Uiso 1 1 calc R U . . .
H26B H 0.6041 0.4308 0.5554 0.045 Uiso 1 1 calc R U . . .
H26C H 0.6137 0.3080 0.5247 0.045 Uiso 1 1 calc R U . . .
C27 C 0.82707(18) 0.34375(19) 0.59470(10) 0.0351(4) Uani 1 1 d . . . . .
H27A H 0.7779 0.2572 0.5782 0.053 Uiso 1 1 calc R U . . .
H27B H 0.8823 0.3568 0.6357 0.053 Uiso 1 1 calc R U . . .
H27C H 0.8759 0.3775 0.5603 0.053 Uiso 1 1 calc R U . . .
C28 C 0.58055(14) 0.61644(15) 0.78919(8) 0.0206(3) Uani 1 1 d . . . . .
H28A H 0.5651 0.5319 0.7709 0.025 Uiso 1 1 calc R U . . .
H28B H 0.5915 0.6274 0.8388 0.025 Uiso 1 1 calc R U . . .
C29 C 0.47804(14) 0.73401(14) 0.74061(8) 0.0187(3) Uani 1 1 d . . . . .
H29A H 0.5525 0.8048 0.7646 0.022 Uiso 1 1 calc R U . . .
H29B H 0.4057 0.7517 0.7481 0.022 Uiso 1 1 calc R U . . .
C30 C 0.48677(15) 0.71527(15) 0.66544(8) 0.0223(3) Uani 1 1 d . . . . .
H30A H 0.5026 0.7918 0.6508 0.027 Uiso 1 1 calc R U . . .
H30B H 0.4061 0.6546 0.6410 0.027 Uiso 1 1 calc R U . . .
C31 C 0.58682(14) 0.67419(14) 0.64503(8) 0.0199(3) Uani 1 1 d . . . . .
H31A H 0.5643 0.5919 0.6532 0.024 Uiso 1 1 calc R U . . .
H31B H 0.5887 0.6701 0.5962 0.024 Uiso 1 1 calc R U . . .
C32 C 0.78025(13) 0.85221(13) 0.65182(8) 0.0175(3) Uani 1 1 d . . . . .
C33 C 0.81170(14) 0.97315(14) 0.68451(8) 0.0200(3) Uani 1 1 d . . . . .
C34 C 0.87977(16) 1.06733(15) 0.65418(9) 0.0262(4) Uani 1 1 d . . . . .
H34 H 0.9011 1.1478 0.6767 0.031 Uiso 1 1 calc R U . . .
C35 C 0.91701(17) 1.04708(16) 0.59248(10) 0.0311(4) Uani 1 1 d . . . . .
H35 H 0.9633 1.1126 0.5727 0.037 Uiso 1 1 calc R U . . .
C36 C 0.88570(16) 0.92963(16) 0.55994(9) 0.0276(4) Uani 1 1 d . . . . .
H36 H 0.9100 0.9152 0.5171 0.033 Uiso 1 1 calc R U . . .
C37 C 0.81952(15) 0.83206(14) 0.58832(8) 0.0209(3) Uani 1 1 d . . . . .
C38 C 0.77098(15) 1.00744(14) 0.75081(8) 0.0217(3) Uani 1 1 d . . . . .
H38 H 0.7283 0.9318 0.7677 0.026 Uiso 1 1 calc R U . . .
C39 C 0.88006(18) 1.09299(16) 0.80455(10) 0.0326(4) Uani 1 1 d . . . . .
H39A H 0.9384 1.0568 0.8101 0.049 Uiso 1 1 calc R U . . .
H39B H 0.8500 1.1070 0.8473 0.049 Uiso 1 1 calc R U . . .
H39C H 0.9214 1.1698 0.7905 0.049 Uiso 1 1 calc R U . . .
C40 C 0.67794(17) 1.06188(16) 0.74123(10) 0.0296(4) Uani 1 1 d . . . . .
H40A H 0.7179 1.1379 0.7262 0.044 Uiso 1 1 calc R U . . .
H40B H 0.6482 1.0769 0.7840 0.044 Uiso 1 1 calc R U . . .
H40C H 0.6083 1.0056 0.7074 0.044 Uiso 1 1 calc R U . . .
C41 C 0.79166(15) 0.70655(15) 0.54897(8) 0.0223(3) Uani 1 1 d . . . . .
H41 H 0.7476 0.6474 0.5768 0.027 Uiso 1 1 calc R U . . .
C42 C 0.70631(18) 0.67710(18) 0.48275(9) 0.0307(4) Uani 1 1 d . . . . .
H42A H 0.7494 0.7309 0.4534 0.046 Uiso 1 1 calc R U . . .
H42B H 0.6320 0.6883 0.4922 0.046 Uiso 1 1 calc R U . . .
H42C H 0.6831 0.5934 0.4604 0.046 Uiso 1 1 calc R U . . .
C43 C 0.90966(17) 0.69121(16) 0.53473(9) 0.0283(4) Uani 1 1 d . . . . .
H43A H 0.8876 0.6100 0.5087 0.042 Uiso 1 1 calc R U . . .
H43B H 0.9601 0.7031 0.5774 0.042 Uiso 1 1 calc R U . . .
H43C H 0.9564 0.7507 0.5091 0.042 Uiso 1 1 calc R U . . .
C44 C 0.37741(14) 0.59334(14) 0.81346(8) 0.0177(3) Uani 1 1 d . . . . .
C45 C 0.28125(14) 0.47667(14) 0.79449(8) 0.0213(3) Uani 1 1 d . . . . .
C46 C 0.19871(16) 0.43432(16) 0.83948(10) 0.0288(4) Uani 1 1 d . . . . .
H46 H 0.1348 0.3552 0.8275 0.035 Uiso 1 1 calc R U . . .
C47 C 0.20847(17) 0.50557(19) 0.90102(10) 0.0340(4) Uani 1 1 d . . . . .
H47 H 0.1514 0.4756 0.9311 0.041 Uiso 1 1 calc R U . . .
C48 C 0.30126(17) 0.62049(18) 0.91886(9) 0.0304(4) Uani 1 1 d . . . . .
H48 H 0.3066 0.6694 0.9610 0.037 Uiso 1 1 calc R U . . .
C49 C 0.38732(15) 0.66635(15) 0.87625(8) 0.0222(3) Uani 1 1 d . . . . .
C50 C 0.26517(15) 0.40069(15) 0.72506(9) 0.0259(4) Uani 1 1 d . . . . .
H50 H 0.3466 0.4301 0.7082 0.031 Uiso 1 1 calc R U . . .
C51 C 0.22333(19) 0.26702(16) 0.72443(12) 0.0408(5) Uani 1 1 d . . . . .
H51A H 0.2262 0.2252 0.6799 0.061 Uiso 1 1 calc R U . . .
H51B H 0.1388 0.2335 0.7348 0.061 Uiso 1 1 calc R U . . .
H51C H 0.2780 0.2564 0.7582 0.061 Uiso 1 1 calc R U . . .
C52 C 0.17395(19) 0.41955(19) 0.67744(10) 0.0362(4) Uani 1 1 d . . . . .
H52A H 0.2044 0.5051 0.6759 0.054 Uiso 1 1 calc R U . . .
H52B H 0.0937 0.3930 0.6936 0.054 Uiso 1 1 calc R U . . .
H52C H 0.1651 0.3726 0.6323 0.054 Uiso 1 1 calc R U . . .
C53 C 0.48891(17) 0.79273(16) 0.89918(8) 0.0273(4) Uani 1 1 d . . . . .
H53 H 0.5493 0.8047 0.8663 0.033 Uiso 1 1 calc R U . . .
C54 C 0.4373(2) 0.88765(19) 0.89854(11) 0.0421(5) Uani 1 1 d . . . . .
H54A H 0.3971 0.8778 0.8531 0.063 Uiso 1 1 calc R U . . .
H54B H 0.5047 0.9683 0.9120 0.063 Uiso 1 1 calc R U . . .
H54C H 0.3770 0.8775 0.9300 0.063 Uiso 1 1 calc R U . . .
C55 C 0.55876(19) 0.8114(2) 0.96868(10) 0.0403(5) Uani 1 1 d . . . . .
H55A H 0.5907 0.7499 0.9685 0.060 Uiso 1 1 calc R U . . .
H55B H 0.5028 0.8048 1.0024 0.060 Uiso 1 1 calc R U . . .
H55C H 0.6275 0.8914 0.9796 0.060 Uiso 1 1 calc R U . . .
C56 C 0.3854(3) -0.0197(2) 0.51876(13) 0.0558(6) Uani 1 1 d D U . . .
C57 C 0.4647(3) -0.0552(2) 0.55298(13) 0.0596(6) Uani 1 1 d D U . . .
H57 H 0.4399 -0.0936 0.5896 0.072 Uiso 1 1 calc R U . . .
C58 C 0.5756(3) -0.0360(2) 0.53504(13) 0.0585(6) Uani 1 1 d D U . . .
H58 H 0.6285 -0.0607 0.5592 0.070 Uiso 1 1 calc R U . . .
C59 C 0.2858(4) -0.0357(4) 0.53656(19) 0.0372(9) Uani 0.5 1 d D . P . .
H59A H 0.2419 -0.0056 0.5072 0.056 Uiso 0.5 1 calc R U P . .
H59B H 0.2371 -0.1219 0.5337 0.056 Uiso 0.5 1 calc R U P . .
H59C H 0.2981 0.0077 0.5830 0.056 Uiso 0.5 1 calc R U P . .

loop_
_atom_site_aniso_label
_atom_site_aniso_U_11
_atom_site_aniso_U_22
_atom_site_aniso_U_33
_atom_site_aniso_U_23
_atom_site_aniso_U_13
_atom_site_aniso_U_12
Al1 0.0147(2) 0.0152(2) 0.0173(2) 0.00291(16) 0.00144(16) 0.00694(17)
N1 0.0154(6) 0.0161(6) 0.0210(6) -0.0002(5) -0.0013(5) 0.0072(5)
N2 0.0163(6) 0.0146(6) 0.0182(6) 0.0009(5) 0.0001(5) 0.0071(5)
N3 0.0143(6) 0.0145(6) 0.0176(6) 0.0046(5) 0.0020(5) 0.0035(5)
N4 0.0136(6) 0.0172(6) 0.0192(6) 0.0066(5) 0.0043(5) 0.0075(5)
C1 0.0153(7) 0.0157(7) 0.0152(7) 0.0018(5) 0.0008(5) 0.0062(6)
C2 0.0185(7) 0.0221(8) 0.0250(8) 0.0022(6) 0.0000(6) 0.0122(6)
C3 0.0212(8) 0.0192(7) 0.0242(8) 0.0022(6) 0.0015(6) 0.0124(6)
C4 0.0143(7) 0.0185(7) 0.0282(8) -0.0030(6) -0.0051(6) 0.0072(6)
C5 0.0153(7) 0.0197(8) 0.0365(9) 0.0019(7) -0.0036(6) 0.0074(6)
C6 0.0230(9) 0.0210(8) 0.0496(12) 0.0030(8) -0.0041(8) 0.0040(7)
C7 0.0320(10) 0.0239(9) 0.0479(12) -0.0106(8) -0.0131(9) 0.0063(8)
C8 0.0335(10) 0.0309(10) 0.0342(10) -0.0100(8) -0.0110(8) 0.0133(8)
C9 0.0231(8) 0.0267(8) 0.0284(9) -0.0047(7) -0.0061(7) 0.0130(7)
C10 0.0181(8) 0.0222(8) 0.0349(9) 0.0074(7) 0.0022(7) 0.0074(6)
C11 0.0379(11) 0.0424(11) 0.0444(11) 0.0167(9) 0.0138(9) 0.0266(9)
C12 0.0231(9) 0.0275(9) 0.0460(11) 0.0137(8) 0.0043(8) 0.0073(7)
C13 0.0323(9) 0.0340(9) 0.0221(8) -0.0027(7) -0.0019(7) 0.0162(8)
C14 0.0477(14) 0.0791(19) 0.0773(18) 0.0390(15) 0.0281(13) 0.0431(14)
C15 0.0412(13) 0.091(2) 0.0497(14) 0.0347(14) 0.0094(11) 0.0349(13)
C16 0.0160(7) 0.0129(7) 0.0243(8) 0.0023(6) 0.0012(6) 0.0067(6)
C17 0.0233(8) 0.0184(7) 0.0272(8) 0.0065(6) 0.0050(6) 0.0124(6)
C18 0.0227(8) 0.0235(8) 0.0381(10) 0.0126(7) 0.0110(7) 0.0096(7)
C19 0.0193(8) 0.0193(8) 0.0442(11) 0.0039(7) 0.0021(7) 0.0016(6)
C20 0.0223(8) 0.0196(8) 0.0298(9) -0.0003(6) -0.0033(7) 0.0046(7)
C21 0.0193(7) 0.0145(7) 0.0248(8) 0.0016(6) 0.0003(6) 0.0067(6)
C22 0.0321(9) 0.0266(8) 0.0239(8) 0.0085(7) 0.0082(7) 0.0151(7)
C23 0.0446(11) 0.0391(10) 0.0326(10) 0.0180(8) 0.0192(8) 0.0257(9)
C24 0.0433(11) 0.0534(12) 0.0269(9) 0.0130(9) 0.0069(8) 0.0307(10)
C25 0.0241(8) 0.0191(7) 0.0211(8) 0.0003(6) 0.0011(6) 0.0047(6)
C26 0.0358(10) 0.0239(8) 0.0244(8) 0.0023(7) -0.0023(7) 0.0077(7)
C27 0.0340(10) 0.0449(11) 0.0297(9) 0.0053(8) 0.0080(8) 0.0201(9)
C28 0.0187(7) 0.0243(8) 0.0256(8) 0.0118(6) 0.0065(6) 0.0129(6)
C29 0.0160(7) 0.0210(7) 0.0231(8) 0.0092(6) 0.0046(6) 0.0098(6)
C30 0.0171(7) 0.0288(8) 0.0219(8) 0.0114(6) 0.0025(6) 0.0082(6)
C31 0.0172(7) 0.0212(7) 0.0169(7) 0.0039(6) 0.0019(6) 0.0036(6)
C32 0.0143(7) 0.0180(7) 0.0212(7) 0.0071(6) 0.0032(6) 0.0065(6)
C33 0.0168(7) 0.0189(7) 0.0250(8) 0.0056(6) 0.0029(6) 0.0078(6)
C34 0.0246(8) 0.0165(7) 0.0377(10) 0.0082(7) 0.0075(7) 0.0072(6)
C35 0.0297(9) 0.0240(8) 0.0450(11) 0.0187(8) 0.0175(8) 0.0106(7)
C36 0.0298(9) 0.0288(9) 0.0311(9) 0.0141(7) 0.0156(7) 0.0146(7)
C37 0.0198(7) 0.0209(7) 0.0237(8) 0.0067(6) 0.0061(6) 0.0090(6)
C38 0.0219(8) 0.0162(7) 0.0256(8) 0.0019(6) 0.0040(6) 0.0076(6)
C39 0.0319(10) 0.0232(8) 0.0339(10) -0.0023(7) -0.0010(8) 0.0066(7)
C40 0.0326(9) 0.0267(9) 0.0354(10) 0.0051(7) 0.0084(8) 0.0185(8)
C41 0.0245(8) 0.0222(8) 0.0222(8) 0.0060(6) 0.0088(6) 0.0104(7)
C42 0.0338(10) 0.0376(10) 0.0224(8) 0.0054(7) 0.0070(7) 0.0164(8)
C43 0.0310(9) 0.0275(9) 0.0316(9) 0.0076(7) 0.0127(7) 0.0157(7)
C44 0.0163(7) 0.0207(7) 0.0193(7) 0.0080(6) 0.0040(6) 0.0093(6)
C45 0.0173(7) 0.0206(7) 0.0289(8) 0.0094(6) 0.0053(6) 0.0089(6)
C46 0.0214(8) 0.0275(9) 0.0400(10) 0.0170(8) 0.0097(7) 0.0083(7)
C47 0.0270(9) 0.0498(12) 0.0302(9) 0.0220(8) 0.0141(7) 0.0145(9)
C48 0.0285(9) 0.0470(11) 0.0181(8) 0.0087(7) 0.0068(7) 0.0169(8)
C49 0.0198(8) 0.0296(8) 0.0192(7) 0.0061(6) 0.0020(6) 0.0120(7)
C50 0.0181(8) 0.0180(8) 0.0393(10) 0.0011(7) 0.0074(7) 0.0064(6)
C51 0.0293(10) 0.0196(9) 0.0692(15) 0.0015(9) 0.0088(9) 0.0083(8)
C52 0.0402(11) 0.0421(11) 0.0282(9) -0.0029(8) 0.0047(8) 0.0229(9)
C53 0.0279(9) 0.0293(9) 0.0194(8) -0.0015(7) -0.0005(7) 0.0097(7)
C54 0.0474(12) 0.0326(10) 0.0427(12) -0.0041(9) 0.0013(9) 0.0182(9)
C55 0.0355(11) 0.0505(12) 0.0243(9) -0.0017(8) -0.0054(8) 0.0121(9)
C56 0.0697(10) 0.0387(8) 0.0510(9) 0.0068(7) -0.0192(8) 0.0195(7)
C57 0.0811(11) 0.0377(8) 0.0525(9) 0.0106(7) -0.0242(8) 0.0217(8)
C58 0.0784(10) 0.0378(8) 0.0517(9) 0.0097(7) -0.0275(7) 0.0219(7)
C59 0.052(3) 0.040(2) 0.0217(17) 0.0062(15) -0.0014(17) 0.023(2)

loop_
_atom_type_symbol
_atom_type_description
_atom_type_scat_dispersion_real
_atom_type_scat_dispersion_imag
_atom_type_scat_source
C C 0.0033 0.0016 'International Tables Vol C Tables 4.2.6.8 and 6.1.1.4'
H H 0.0000 0.0000 'International Tables Vol C Tables 4.2.6.8 and 6.1.1.4'
N N 0.0061 0.0033 'International Tables Vol C Tables 4.2.6.8 and 6.1.1.4'
Al Al 0.0645 0.0514 'International Tables Vol C Tables 4.2.6.8 and 6.1.1.4'

loop_
_geom_angle_atom_site_label_1
_geom_angle_atom_site_label_2
_geom_angle_atom_site_label_3
_geom_angle
_geom_angle_site_symmetry_1
_geom_angle_site_symmetry_3
_geom_angle_publ_flag
N3 Al1 C28 108.20(6) . . ?
N3 Al1 C1 116.43(6) . . ?
C28 Al1 C1 104.06(6) . . ?
N3 Al1 H1 115.2(8) . . ?
C28 Al1 H1 113.6(8) . . ?
C1 Al1 H1 98.8(8) . . ?
C1 N1 C2 111.98(13) . . ?
C1 N1 C4 126.39(13) . . ?
C2 N1 C4 120.95(13) . . ?
C1 N2 C3 111.41(13) . . ?
C1 N2 C16 127.87(12) . . ?
C3 N2 C16 120.39(12) . . ?
C32 N3 C31 115.18(12) . . ?
C32 N3 Al1 130.37(10) . . ?
C31 N3 Al1 113.58(10) . . ?
C44 N4 C29 117.50(12) . . ?
C44 N4 C28 112.88(12) . . ?
C29 N4 C28 118.41(12) . . ?
N2 C1 N1 103.22(12) . . ?
N2 C1 Al1 132.84(11) . . ?
N1 C1 Al1 123.90(10) . . ?
C3 C2 N1 106.23(14) . . ?
C3 C2 H2 126.9 . . ?
N1 C2 H2 126.9 . . ?
C2 C3 N2 107.15(13) . . ?
C2 C3 H3 126.4 . . ?
N2 C3 H3 126.4 . . ?
C5 C4 C9 123.93(15) . . ?
C5 C4 N1 118.86(15) . . ?
C9 C4 N1 117.19(15) . . ?
C4 C5 C6 116.48(17) . . ?
C4 C5 C10 121.78(14) . . ?
C6 C5 C10 121.74(17) . . ?
C7 C6 C5 121.04(19) . . ?
C7 C6 H6 119.5 . . ?
C5 C6 H6 119.5 . . ?
C8 C7 C6 120.90(17) . . ?
C8 C7 H7 119.6 . . ?
C6 C7 H7 119.6 . . ?
C7 C8 C9 120.89(18) . . ?
C7 C8 H8 119.6 . . ?
C9 C8 H8 119.6 . . ?
C8 C9 C4 116.76(18) . . ?
C8 C9 C13 120.25(17) . . ?
C4 C9 C13 122.98(15) . . ?
C5 C10 C12 112.65(15) . . ?
C5 C10 C11 110.77(15) . . ?
C12 C10 C11 109.80(15) . . ?
C5 C10 H10 107.8 . . ?
C12 C10 H10 107.8 . . ?
C11 C10 H10 107.8 . . ?
C10 C11 H11A 109.5 . . ?
C10 C11 H11B 109.5 . . ?
H11A C11 H11B 109.5 . . ?
C10 C11 H11C 109.5 . . ?
H11A C11 H11C 109.5 . . ?
H11B C11 H11C 109.5 . . ?
C10 C12 H12A 109.5 . . ?
C10 C12 H12B 109.5 . . ?
H12A C12 H12B 109.5 . . ?
C10 C12 H12C 109.5 . . ?
H12A C12 H12C 109.5 . . ?
H12B C12 H12C 109.5 . . ?
C9 C13 C14 111.91(17) . . ?
C9 C13 C15 112.13(17) . . ?
C14 C13 C15 110.47(18) . . ?
C9 C13 H13 107.4 . . ?
C14 C13 H13 107.4 . . ?
C15 C13 H13 107.4 . . ?
C13 C14 H14A 109.5 . . ?
C13 C14 H14B 109.5 . . ?
H14A C14 H14B 109.5 . . ?
C13 C14 H14C 109.5 . . ?
H14A C14 H14C 109.5 . . ?
H14B C14 H14C 109.5 . . ?
C13 C15 H15A 109.5 . . ?
C13 C15 H15B 109.5 . . ?
H15A C15 H15B 109.5 . . ?
C13 C15 H15C 109.5 . . ?
H15A C15 H15C 109.5 . . ?
H15B C15 H15C 109.5 . . ?
C21 C16 C17 123.52(14) . . ?
C21 C16 N2 118.89(14) . . ?
C17 C16 N2 117.40(14) . . ?
C18 C17 C16 116.61(15) . . ?
C18 C17 C22 120.83(15) . . ?
C16 C17 C22 122.56(15) . . ?
C19 C18 C17 121.37(16) . . ?
C19 C18 H18 119.3 . . ?
C17 C18 H18 119.3 . . ?
C20 C19 C18 120.66(16) . . ?
C20 C19 H19 119.7 . . ?
C18 C19 H19 119.7 . . ?
C19 C20 C21 120.76(16) . . ?
C19 C20 H20 119.6 . . ?
C21 C20 H20 119.6 . . ?
C16 C21 C20 117.06(15) . . ?
C16 C21 C25 122.83(14) . . ?
C20 C21 C25 120.05(15) . . ?
C17 C22 C23 113.04(15) . . ?
C17 C22 C24 111.25(14) . . ?
C23 C22 C24 109.58(15) . . ?
C17 C22 H22 107.6 . . ?
C23 C22 H22 107.6 . . ?
C24 C22 H22 107.6 . . ?
C22 C23 H23A 109.5 . . ?
C22 C23 H23B 109.5 . . ?
H23A C23 H23B 109.5 . . ?
C22 C23 H23C 109.5 . . ?
H23A C23 H23C 109.5 . . ?
H23B C23 H23C 109.5 . . ?
C22 C24 H24A 109.5 . . ?
C22 C24 H24B 109.5 . . ?
H24A C24 H24B 109.5 . . ?
C22 C24 H24C 109.5 . . ?
H24A C24 H24C 109.5 . . ?
H24B C24 H24C 109.5 . . ?
C21 C25 C27 110.24(14) . . ?
C21 C25 C26 112.21(14) . . ?
C27 C25 C26 109.59(14) . . ?
C21 C25 H25 108.2 . . ?
C27 C25 H25 108.2 . . ?
C26 C25 H25 108.2 . . ?
C25 C26 H26A 109.5 . . ?
C25 C26 H26B 109.5 . . ?
H26A C26 H26B 109.5 . . ?
C25 C26 H26C 109.5 . . ?
H26A C26 H26C 109.5 . . ?
H26B C26 H26C 109.5 . . ?
C25 C27 H27A 109.5 . . ?
C25 C27 H27B 109.5 . . ?
H27A C27 H27B 109.5 . . ?
C25 C27 H27C 109.5 . . ?
H27A C27 H27C 109.5 . . ?
H27B C27 H27C 109.5 . . ?
N4 C28 Al1 120.68(10) . . ?
N4 C28 H28A 107.2 . . ?
Al1 C28 H28A 107.2 . . ?
N4 C28 H28B 107.2 . . ?
Al1 C28 H28B 107.2 . . ?
H28A C28 H28B 106.8 . . ?
N4 C29 C30 113.16(13) . . ?
N4 C29 H29A 108.9 . . ?
C30 C29 H29A 108.9 . . ?
N4 C29 H29B 108.9 . . ?
C30 C29 H29B 108.9 . . ?
H29A C29 H29B 107.8 . . ?
C29 C30 C31 115.02(13) . . ?
C29 C30 H30A 108.5 . . ?
C31 C30 H30A 108.5 . . ?
C29 C30 H30B 108.5 . . ?
C31 C30 H30B 108.5 . . ?
H30A C30 H30B 107.5 . . ?
N3 C31 C30 114.18(13) . . ?
N3 C31 H31A 108.7 . . ?
C30 C31 H31A 108.7 . . ?
N3 C31 H31B 108.7 . . ?
C30 C31 H31B 108.7 . . ?
H31A C31 H31B 107.6 . . ?
C33 C32 C37 118.05(14) . . ?
C33 C32 N3 121.58(14) . . ?
C37 C32 N3 120.38(14) . . ?
C34 C33 C32 119.70(15) . . ?
C34 C33 C38 116.64(14) . . ?
C32 C33 C38 123.62(14) . . ?
C35 C34 C33 121.93(16) . . ?
C35 C34 H34 119.0 . . ?
C33 C34 H34 119.0 . . ?
C34 C35 C36 118.79(16) . . ?
C34 C35 H35 120.6 . . ?
C36 C35 H35 120.6 . . ?
C35 C36 C37 121.79(16) . . ?
C35 C36 H36 119.1 . . ?
C37 C36 H36 119.1 . . ?
C36 C37 C32 119.74(15) . . ?
C36 C37 C41 117.68(15) . . ?
C32 C37 C41 122.58(14) . . ?
C33 C38 C40 111.24(14) . . ?
C33 C38 C39 112.45(14) . . ?
C40 C38 C39 110.51(14) . . ?
C33 C38 H38 107.5 . . ?
C40 C38 H38 107.5 . . ?
C39 C38 H38 107.5 . . ?
C38 C39 H39A 109.5 . . ?
C38 C39 H39B 109.5 . . ?
H39A C39 H39B 109.5 . . ?
C38 C39 H39C 109.5 . . ?
H39A C39 H39C 109.5 . . ?
H39B C39 H39C 109.5 . . ?
C38 C40 H40A 109.5 . . ?
C38 C40 H40B 109.5 . . ?
H40A C40 H40B 109.5 . . ?
C38 C40 H40C 109.5 . . ?
H40A C40 H40C 109.5 . . ?
H40B C40 H40C 109.5 . . ?
C37 C41 C42 110.87(14) . . ?
C37 C41 C43 112.13(14) . . ?
C42 C41 C43 110.04(14) . . ?
C37 C41 H41 107.9 . . ?
C42 C41 H41 107.9 . . ?
C43 C41 H41 107.9 . . ?
C41 C42 H42A 109.5 . . ?
C41 C42 H42B 109.5 . . ?
H42A C42 H42B 109.5 . . ?
C41 C42 H42C 109.5 . . ?
H42A C42 H42C 109.5 . . ?
H42B C42 H42C 109.5 . . ?
C41 C43 H43A 109.5 . . ?
C41 C43 H43B 109.5 . . ?
H43A C43 H43B 109.5 . . ?
C41 C43 H43C 109.5 . . ?
H43A C43 H43C 109.5 . . ?
H43B C43 H43C 109.5 . . ?
C49 C44 C45 120.11(14) . . ?
C49 C44 N4 122.11(14) . . ?
C45 C44 N4 117.67(14) . . ?
C46 C45 C44 118.90(16) . . ?
C46 C45 C50 120.74(15) . . ?
C44 C45 C50 120.31(14) . . ?
C47 C46 C45 121.04(17) . . ?
C47 C46 H46 119.5 . . ?
C45 C46 H46 119.5 . . ?
C48 C47 C46 119.87(16) . . ?
C48 C47 H47 120.1 . . ?
C46 C47 H47 120.1 . . ?
C47 C48 C49 121.35(17) . . ?
C47 C48 H48 119.3 . . ?
C49 C48 H48 119.3 . . ?
C48 C49 C44 118.70(16) . . ?
C48 C49 C53 118.98(15) . . ?
C44 C49 C53 122.32(15) . . ?
C45 C50 C51 113.65(16) . . ?
C45 C50 C52 109.17(14) . . ?
C51 C50 C52 110.10(16) . . ?
C45 C50 H50 107.9 . . ?
C51 C50 H50 107.9 . . ?
C52 C50 H50 107.9 . . ?
C50 C51 H51A 109.5 . . ?
C50 C51 H51B 109.5 . . ?
H51A C51 H51B 109.5 . . ?
C50 C51 H51C 109.5 . . ?
H51A C51 H51C 109.5 . . ?
H51B C51 H51C 109.5 . . ?
C50 C52 H52A 109.5 . . ?
C50 C52 H52B 109.5 . . ?
H52A C52 H52B 109.5 . . ?
C50 C52 H52C 109.5 . . ?
H52A C52 H52C 109.5 . . ?
H52B C52 H52C 109.5 . . ?
C49 C53 C55 112.46(16) . . ?
C49 C53 C54 110.91(15) . . ?
C55 C53 C54 110.28(16) . . ?
C49 C53 H53 107.7 . . ?
C55 C53 H53 107.7 . . ?
C54 C53 H53 107.7 . . ?
C53 C54 H54A 109.5 . . ?
C53 C54 H54B 109.5 . . ?
H54A C54 H54B 109.5 . . ?
C53 C54 H54C 109.5 . . ?
H54A C54 H54C 109.5 . . ?
H54B C54 H54C 109.5 . . ?
C53 C55 H55A 109.5 . . ?
C53 C55 H55B 109.5 . . ?
H55A C55 H55B 109.5 . . ?
C53 C55 H55C 109.5 . . ?
H55A C55 H55C 109.5 . . ?
H55B C55 H55C 109.5 . . ?
C59 C56 C57 120.1(3) . . ?
C59 C56 C58 121.7(3) . 2_656 ?
C57 C56 C58 118.2(3) . 2_656 ?
C58 C57 C56 120.9(3) . . ?
C58 C57 H57 119.5 . . ?
C56 C57 H57 119.5 . . ?
C57 C58 C56 120.9(2) . 2_656 ?
C57 C58 H58 119.5 . . ?
C56 C58 H58 119.5 2_656 . ?
C56 C59 H59A 109.5 . . ?
C56 C59 H59B 109.5 . . ?
H59A C59 H59B 109.5 . . ?
C56 C59 H59C 109.5 . . ?
H59A C59 H59C 109.5 . . ?
H59B C59 H59C 109.5 . . ?

loop_
_geom_bond_atom_site_label_1
_geom_bond_atom_site_label_2
_geom_bond_distance
_geom_bond_site_symmetry_2
_geom_bond_publ_flag
Al1 N3 1.8426(14) . ?
Al1 C28 1.9982(17) . ?
Al1 C1 2.1085(16) . ?
Al1 H1 1.48(2) . ?
N1 C1 1.3663(19) . ?
N1 C2 1.3825(19) . ?
N1 C4 1.4523(19) . ?
N2 C1 1.3636(19) . ?
N2 C3 1.384(2) . ?
N2 C16 1.4539(19) . ?
N3 C32 1.4253(19) . ?
N3 C31 1.4775(19) . ?
N4 C44 1.4290(19) . ?
N4 C29 1.4540(19) . ?
N4 C28 1.4813(19) . ?
C2 C3 1.345(2) . ?
C2 H2 0.9500 . ?
C3 H3 0.9500 . ?
C4 C5 1.390(2) . ?
C4 C9 1.401(2) . ?
C5 C6 1.400(2) . ?
C5 C10 1.519(3) . ?
C6 C7 1.384(3) . ?
C6 H6 0.9500 . ?
C7 C8 1.368(3) . ?
C7 H7 0.9500 . ?
C8 C9 1.399(2) . ?
C8 H8 0.9500 . ?
C9 C13 1.514(3) . ?
C10 C12 1.525(2) . ?
C10 C11 1.538(2) . ?
C10 H10 1.0000 . ?
C11 H11A 0.9800 . ?
C11 H11B 0.9800 . ?
C11 H11C 0.9800 . ?
C12 H12A 0.9800 . ?
C12 H12B 0.9800 . ?
C12 H12C 0.9800 . ?
C13 C14 1.519(3) . ?
C13 C15 1.524(3) . ?
C13 H13 1.0000 . ?
C14 H14A 0.9800 . ?
C14 H14B 0.9800 . ?
C14 H14C 0.9800 . ?
C15 H15A 0.9800 . ?
C15 H15B 0.9800 . ?
C15 H15C 0.9800 . ?
C16 C21 1.396(2) . ?
C16 C17 1.404(2) . ?
C17 C18 1.390(2) . ?
C17 C22 1.522(2) . ?
C18 C19 1.383(3) . ?
C18 H18 0.9500 . ?
C19 C20 1.378(3) . ?
C19 H19 0.9500 . ?
C20 C21 1.399(2) . ?
C20 H20 0.9500 . ?
C21 C25 1.518(2) . ?
C22 C23 1.534(2) . ?
C22 C24 1.536(3) . ?
C22 H22 1.0000 . ?
C23 H23A 0.9800 . ?
C23 H23B 0.9800 . ?
C23 H23C 0.9800 . ?
C24 H24A 0.9800 . ?
C24 H24B 0.9800 . ?
C24 H24C 0.9800 . ?
C25 C27 1.533(3) . ?
C25 C26 1.535(2) . ?
C25 H25 1.0000 . ?
C26 H26A 0.9800 . ?
C26 H26B 0.9800 . ?
C26 H26C 0.9800 . ?
C27 H27A 0.9800 . ?
C27 H27B 0.9800 . ?
C27 H27C 0.9800 . ?
C28 H28A 0.9900 . ?
C28 H28B 0.9900 . ?
C29 C30 1.528(2) . ?
C29 H29A 0.9900 . ?
C29 H29B 0.9900 . ?
C30 C31 1.533(2) . ?
C30 H30A 0.9900 . ?
C30 H30B 0.9900 . ?
C31 H31A 0.9900 . ?
C31 H31B 0.9900 . ?
C32 C33 1.422(2) . ?
C32 C37 1.423(2) . ?
C33 C34 1.394(2) . ?
C33 C38 1.519(2) . ?
C34 C35 1.379(3) . ?
C34 H34 0.9500 . ?
C35 C36 1.384(3) . ?
C35 H35 0.9500 . ?
C36 C37 1.393(2) . ?
C36 H36 0.9500 . ?
C37 C41 1.522(2) . ?
C38 C40 1.534(2) . ?
C38 C39 1.535(2) . ?
C38 H38 1.0000 . ?
C39 H39A 0.9800 . ?
C39 H39B 0.9800 . ?
C39 H39C 0.9800 . ?
C40 H40A 0.9800 . ?
C40 H40B 0.9800 . ?
C40 H40C 0.9800 . ?
C41 C42 1.537(2) . ?
C41 C43 1.538(2) . ?
C41 H41 1.0000 . ?
C42 H42A 0.9800 . ?
C42 H42B 0.9800 . ?
C42 H42C 0.9800 . ?
C43 H43A 0.9800 . ?
C43 H43B 0.9800 . ?
C43 H43C 0.9800 . ?
C44 C49 1.410(2) . ?
C44 C45 1.411(2) . ?
C45 C46 1.395(2) . ?
C45 C50 1.521(2) . ?
C46 C47 1.380(3) . ?
C46 H46 0.9500 . ?
C47 C48 1.380(3) . ?
C47 H47 0.9500 . ?
C48 C49 1.394(2) . ?
C48 H48 0.9500 . ?
C49 C53 1.520(2) . ?
C50 C51 1.524(2) . ?
C50 C52 1.527(3) . ?
C50 H50 1.0000 . ?
C51 H51A 0.9800 . ?
C51 H51B 0.9800 . ?
C51 H51C 0.9800 . ?
C52 H52A 0.9800 . ?
C52 H52B 0.9800 . ?
C52 H52C 0.9800 . ?
C53 C55 1.531(2) . ?
C53 C54 1.534(3) . ?
C53 H53 1.0000 . ?
C54 H54A 0.9800 . ?
C54 H54B 0.9800 . ?
C54 H54C 0.9800 . ?
C55 H55A 0.9800 . ?
C55 H55B 0.9800 . ?
C55 H55C 0.9800 . ?
C56 C59 1.218(5) . ?
C56 C57 1.390(3) . ?
C56 C58 1.396(4) 2_656 ?
C57 C58 1.337(4) . ?
C57 H57 0.9500 . ?
C58 C56 1.396(4) 2_656 ?
C58 H58 0.9500 . ?
C59 H59A 0.9800 . ?
C59 H59B 0.9800 . ?
C59 H59C 0.9800 . ?

loop_
_geom_torsion_atom_site_label_1
_geom_torsion_atom_site_label_2
_geom_torsion_atom_site_label_3
_geom_torsion_atom_site_label_4
_geom_torsion
_geom_torsion_site_symmetry_1
_geom_torsion_site_symmetry_2
_geom_torsion_site_symmetry_3
_geom_torsion_site_symmetry_4
_geom_torsion_publ_flag
C28 Al1 N3 C32 154.20(13) . . . . ?
C1 Al1 N3 C32 -89.12(14) . . . . ?
C28 Al1 N3 C31 -14.47(12) . . . . ?
C1 Al1 N3 C31 102.21(11) . . . . ?
C3 N2 C1 N1 -0.03(17) . . . . ?
C16 N2 C1 N1 173.27(14) . . . . ?
C3 N2 C1 Al1 -177.80(12) . . . . ?
C16 N2 C1 Al1 -4.5(2) . . . . ?
C2 N1 C1 N2 -0.07(17) . . . . ?
C4 N1 C1 N2 -170.63(14) . . . . ?
C2 N1 C1 Al1 177.95(11) . . . . ?
C4 N1 C1 Al1 7.4(2) . . . . ?
C1 N1 C2 C3 0.15(18) . . . . ?
C4 N1 C2 C3 171.29(14) . . . . ?
N1 C2 C3 N2 -0.16(18) . . . . ?
C1 N2 C3 C2 0.12(18) . . . . ?
C16 N2 C3 C2 -173.75(14) . . . . ?
C1 N1 C4 C5 -92.56(19) . . . . ?
C2 N1 C4 C5 97.65(18) . . . . ?
C1 N1 C4 C9 89.17(19) . . . . ?
C2 N1 C4 C9 -80.62(19) . . . . ?
C9 C4 C5 C6 -0.3(2) . . . . ?
N1 C4 C5 C6 -178.46(14) . . . . ?
C9 C4 C5 C10 178.86(15) . . . . ?
N1 C4 C5 C10 0.7(2) . . . . ?
C4 C5 C6 C7 0.2(3) . . . . ?
C10 C5 C6 C7 -178.94(17) . . . . ?
C5 C6 C7 C8 -0.1(3) . . . . ?
C6 C7 C8 C9 0.1(3) . . . . ?
C7 C8 C9 C4 -0.2(3) . . . . ?
C7 C8 C9 C13 -179.23(18) . . . . ?
C5 C4 C9 C8 0.3(2) . . . . ?
N1 C4 C9 C8 178.46(15) . . . . ?
C5 C4 C9 C13 179.32(16) . . . . ?
N1 C4 C9 C13 -2.5(2) . . . . ?
C4 C5 C10 C12 151.97(15) . . . . ?
C6 C5 C10 C12 -28.9(2) . . . . ?
C4 C5 C10 C11 -84.61(19) . . . . ?
C6 C5 C10 C11 94.5(2) . . . . ?
C8 C9 C13 C14 65.5(2) . . . . ?
C4 C9 C13 C14 -113.5(2) . . . . ?
C8 C9 C13 C15 -59.3(2) . . . . ?
C4 C9 C13 C15 121.7(2) . . . . ?
C1 N2 C16 C21 97.32(18) . . . . ?
C3 N2 C16 C21 -89.91(18) . . . . ?
C1 N2 C16 C17 -87.63(19) . . . . ?
C3 N2 C16 C17 85.14(18) . . . . ?
C21 C16 C17 C18 1.5(2) . . . . ?
N2 C16 C17 C18 -173.30(14) . . . . ?
C21 C16 C17 C22 -179.41(15) . . . . ?
N2 C16 C17 C22 5.8(2) . . . . ?
C16 C17 C18 C19 -0.5(2) . . . . ?
C22 C17 C18 C19 -179.61(16) . . . . ?
C17 C18 C19 C20 -0.9(3) . . . . ?
C18 C19 C20 C21 1.3(3) . . . . ?
C17 C16 C21 C20 -1.1(2) . . . . ?
N2 C16 C21 C20 173.65(14) . . . . ?
C17 C16 C21 C25 -178.58(15) . . . . ?
N2 C16 C21 C25 -3.9(2) . . . . ?
C19 C20 C21 C16 -0.4(2) . . . . ?
C19 C20 C21 C25 177.22(16) . . . . ?
C18 C17 C22 C23 -36.7(2) . . . . ?
C16 C17 C22 C23 144.27(16) . . . . ?
C18 C17 C22 C24 87.1(2) . . . . ?
C16 C17 C22 C24 -91.95(19) . . . . ?
C16 C21 C25 C27 91.29(18) . . . . ?
C20 C21 C25 C27 -86.13(19) . . . . ?
C16 C21 C25 C26 -146.25(15) . . . . ?
C20 C21 C25 C26 36.3(2) . . . . ?
C44 N4 C28 Al1 -153.17(11) . . . . ?
C29 N4 C28 Al1 -10.21(19) . . . . ?
C44 N4 C29 C30 -135.41(14) . . . . ?
C28 N4 C29 C30 83.33(17) . . . . ?
N4 C29 C30 C31 -52.65(18) . . . . ?
C32 N3 C31 C30 -87.07(16) . . . . ?
Al1 N3 C31 C30 83.41(14) . . . . ?
C29 C30 C31 N3 -54.61(18) . . . . ?
C31 N3 C32 C33 113.26(16) . . . . ?
Al1 N3 C32 C33 -55.3(2) . . . . ?
C31 N3 C32 C37 -66.80(18) . . . . ?
Al1 N3 C32 C37 124.68(14) . . . . ?
C37 C32 C33 C34 -0.4(2) . . . . ?
N3 C32 C33 C34 179.55(14) . . . . ?
C37 C32 C33 C38 177.15(14) . . . . ?
N3 C32 C33 C38 -2.9(2) . . . . ?
C32 C33 C34 C35 0.7(3) . . . . ?
C38 C33 C34 C35 -176.99(16) . . . . ?
C33 C34 C35 C36 0.0(3) . . . . ?
C34 C35 C36 C37 -1.0(3) . . . . ?
C35 C36 C37 C32 1.3(3) . . . . ?
C35 C36 C37 C41 -178.96(17) . . . . ?
C33 C32 C37 C36 -0.6(2) . . . . ?
N3 C32 C37 C36 179.46(15) . . . . ?
C33 C32 C37 C41 179.70(14) . . . . ?
N3 C32 C37 C41 -0.2(2) . . . . ?
C34 C33 C38 C40 66.17(19) . . . . ?
C32 C33 C38 C40 -111.45(17) . . . . ?
C34 C33 C38 C39 -58.4(2) . . . . ?
C32 C33 C38 C39 123.98(17) . . . . ?
C36 C37 C41 C42 -64.7(2) . . . . ?
C32 C37 C41 C42 115.00(17) . . . . ?
C36 C37 C41 C43 58.7(2) . . . . ?
C32 C37 C41 C43 -121.57(17) . . . . ?
C29 N4 C44 C49 -65.29(19) . . . . ?
C28 N4 C44 C49 78.02(18) . . . . ?
C29 N4 C44 C45 118.61(15) . . . . ?
C28 N4 C44 C45 -98.08(16) . . . . ?
C49 C44 C45 C46 -1.6(2) . . . . ?
N4 C44 C45 C46 174.62(14) . . . . ?
C49 C44 C45 C50 176.00(14) . . . . ?
N4 C44 C45 C50 -7.8(2) . . . . ?
C44 C45 C46 C47 1.4(3) . . . . ?
C50 C45 C46 C47 -176.13(16) . . . . ?
C45 C46 C47 C48 -0.2(3) . . . . ?
C46 C47 C48 C49 -0.9(3) . . . . ?
C47 C48 C49 C44 0.7(3) . . . . ?
C47 C48 C49 C53 -178.86(17) . . . . ?
C45 C44 C49 C48 0.5(2) . . . . ?
N4 C44 C49 C48 -175.51(15) . . . . ?
C45 C44 C49 C53 -179.91(15) . . . . ?
N4 C44 C49 C53 4.1(2) . . . . ?
C46 C45 C50 C51 -39.1(2) . . . . ?
C44 C45 C50 C51 143.42(16) . . . . ?
C46 C45 C50 C52 84.3(2) . . . . ?
C44 C45 C50 C52 -93.26(18) . . . . ?
C48 C49 C53 C55 52.0(2) . . . . ?
C44 C49 C53 C55 -127.60(18) . . . . ?
C48 C49 C53 C54 -72.0(2) . . . . ?
C44 C49 C53 C54 108.38(19) . . . . ?
C59 C56 C57 C58 -178.6(3) . . . . ?
C58 C56 C57 C58 0.3(4) 2_656 . . . ?
C56 C57 C58 C56 -0.3(4) . . . 2_656 ?
